data_1507618
loop_
_publ_author_name
'Gu, Peiming'
'Su, Yan'
'Wu, Xiu-Ping'
'Sun, Jian'
'Liu, Wanyi'
'Xue, Ping'
'Li, Rui'

_publ_section_title
;
 Enantioselective Preparation of cis-\b-Azidocyclopropane Esters by
 Cyclopropanation of Azido Alkenes Using a Chiral Dirhodium Catalyst.
;
_journal_issue 9
_journal_name_full 'Organic letters'
_journal_page_first 2246
_journal_page_last 2249
_journal_paper_doi 10.1021/ol3006437
_journal_volume 14
_journal_year 2012
_chemical_formula_sum 'C23 H18 Br N3 O2'
_chemical_formula_weight 448.31
_chemical_name_systematic
; 
 ? 
;
_space_group_IT_number 19
_symmetry_cell_setting orthorhombic
_symmetry_space_group_name_Hall 'P 2ac 2ab'
_symmetry_space_group_name_H-M 'P 21 21 21'
_atom_sites_solution_hydrogens geom
_atom_sites_solution_primary direct
_atom_sites_solution_secondary difmap
_audit_creation_method SHELXL-97
_cell_angle_alpha 90.00
_cell_angle_beta 90.00
_cell_angle_gamma 90.00
_cell_formula_units_Z 4
_cell_length_a 7.158(6)
_cell_length_b 13.583(12)
_cell_length_c 21.526(19)
_cell_measurement_reflns_used 3705
_cell_measurement_temperature 296(2)
_cell_measurement_theta_max 19.34
_cell_measurement_theta_min 2.41
_cell_volume 2093(3)
_computing_cell_refinement 'Bruker SAINT'
_computing_data_collection 'Bruker APEX2'
_computing_data_reduction 'Bruker SAINT'
_computing_molecular_graphics 'Bruker SHELXTL'
_computing_publication_material 'Bruker SHELXTL'
_computing_structure_refinement 'SHELXL-97 (Sheldrick, 2008)'
_computing_structure_solution 'SHELXS-97 (Sheldrick, 2008)'
_diffrn_ambient_temperature 296(2)
_diffrn_measured_fraction_theta_full 0.999
_diffrn_measured_fraction_theta_max 0.999
_diffrn_measurement_device_type 'Bruker APEX-II CCD'
_diffrn_measurement_method '\f and \w scans'
_diffrn_radiation_monochromator graphite
_diffrn_radiation_source 'fine-focus sealed tube'
_diffrn_radiation_type MoK\a
_diffrn_radiation_wavelength 0.71073
_diffrn_reflns_av_R_equivalents 0.0387
_diffrn_reflns_av_sigmaI/netI 0.0588
_diffrn_reflns_limit_h_max 8
_diffrn_reflns_limit_h_min -8
_diffrn_reflns_limit_k_max 16
_diffrn_reflns_limit_k_min -14
_diffrn_reflns_limit_l_max 26
_diffrn_reflns_limit_l_min -26
_diffrn_reflns_number 15099
_diffrn_reflns_theta_full 25.50
_diffrn_reflns_theta_max 25.50
_diffrn_reflns_theta_min 2.41
_exptl_absorpt_coefficient_mu 1.988
_exptl_absorpt_correction_T_max 0.7416
_exptl_absorpt_correction_T_min 0.6803
_exptl_absorpt_correction_type multi-scan
_exptl_absorpt_process_details SADABS
_exptl_crystal_colour yellow
_exptl_crystal_density_diffrn 1.423
_exptl_crystal_density_method 'not measured'
_exptl_crystal_description block
_exptl_crystal_F_000 912
_exptl_crystal_size_max 0.21
_exptl_crystal_size_mid 0.20
_exptl_crystal_size_min 0.16
_refine_diff_density_max 0.305
_refine_diff_density_min -0.324
_refine_diff_density_rms 0.038
_refine_ls_abs_structure_details 'Flack H D (1983), Acta Cryst. A39, 876-881'
_refine_ls_abs_structure_Flack 0.015(10)
_refine_ls_extinction_method none
_refine_ls_goodness_of_fit_ref 1.029
_refine_ls_hydrogen_treatment constr
_refine_ls_matrix_type full
_refine_ls_number_parameters 262
_refine_ls_number_reflns 3903
_refine_ls_number_restraints 0
_refine_ls_restrained_S_all 1.029
_refine_ls_R_factor_all 0.0774
_refine_ls_R_factor_gt 0.0374
_refine_ls_shift/su_max 0.000
_refine_ls_shift/su_mean 0.000
_refine_ls_structure_factor_coef Fsqd
_refine_ls_weighting_details 'calc w=1/[\s^2^(Fo^2^)+(0.0000P)^2^+0.5342P] where P=(Fo^2^+2Fc^2^)/3'
_refine_ls_weighting_scheme calc
_refine_ls_wR_factor_gt 0.0685
_refine_ls_wR_factor_ref 0.0799
_reflns_number_gt 2582
_reflns_number_total 3903
_reflns_threshold_expression >2sigma(I)
_cod_data_source_file ol3006437_si_001.cif
_cod_data_source_block p212121
_cod_depositor_comments
;
The following automatic conversions were performed:

'_symmetry_cell_setting' value 'Orthorhombic' changed to
'orthorhombic' according to
/home/saulius/struct/CIF-dictionaries/cif_core.dic dictionary named
'cif_core.dic' version 2.4.1 from 2010-06-29.

Automatic conversion script
Id: cif_fix_values 1715 2011-07-08 13:25:40Z adriana 
;
_cod_original_sg_symbol_H-M P2(1)2(1)2(1)
_cod_database_code 1507618

loop_
_symmetry_equiv_pos_as_xyz
'x, y, z'
'-x+1/2, -y, z+1/2'
'-x, y+1/2, -z+1/2'
'x+1/2, -y+1/2, -z'

loop_
_atom_site_label
_atom_site_type_symbol
_atom_site_fract_x
_atom_site_fract_y
_atom_site_fract_z
_atom_site_U_iso_or_equiv
_atom_site_adp_type
_atom_site_occupancy
_atom_site_symmetry_multiplicity
_atom_site_calc_flag
_atom_site_refinement_flags
Br1 Br -0.27532(6) 0.91170(4) -0.064184(19) 0.08748(18) Uani 1 1 d .
C1 C 0.0336(5) 0.9076(4) 0.09720(17) 0.0798(12) Uani 1 1 d .
H1 H 0.0133 0.9225 0.1388 0.096 Uiso 1 1 calc R
C2 C -0.1074(5) 0.9190(3) 0.05529(19) 0.0836(12) Uani 1 1 d .
H2 H -0.2237 0.9412 0.0686 0.100 Uiso 1 1 calc R
C3 C -0.0792(5) 0.8983(3) -0.00597(16) 0.0591(9) Uani 1 1 d .
C4 C 0.0899(5) 0.8661(3) -0.02540(16) 0.0619(10) Uani 1 1 d .
H4 H 0.1095 0.8523 -0.0672 0.074 Uiso 1 1 calc R
C5 C 0.2320(6) 0.8539(2) 0.01634(15) 0.0589(9) Uani 1 1 d .
H5 H 0.3476 0.8316 0.0025 0.071 Uiso 1 1 calc R
C6 C 0.2067(5) 0.8739(2) 0.07828(15) 0.0546(9) Uani 1 1 d .
C7 C 0.3680(5) 0.8587(3) 0.12078(16) 0.0703(11) Uani 1 1 d .
H7A H 0.4138 0.7918 0.1166 0.084 Uiso 1 1 calc R
H7B H 0.4683 0.9032 0.1095 0.084 Uiso 1 1 calc R
C8 C 0.4535(5) 0.8871(2) 0.22411(16) 0.0531(9) Uani 1 1 d .
C9 C 0.3839(4) 0.9094(3) 0.28812(14) 0.0490(8) Uani 1 1 d .
C10 C 0.5239(5) 0.8926(3) 0.33838(16) 0.0645(10) Uani 1 1 d .
H10A H 0.6477 0.8709 0.3261 0.077 Uiso 1 1 calc R
H10B H 0.5215 0.9368 0.3738 0.077 Uiso 1 1 calc R
C11 C 0.3685(5) 0.8213(3) 0.33210(16) 0.0546(9) Uani 1 1 d .
C12 C 0.2167(5) 0.8139(2) 0.37922(15) 0.0566(9) Uani 1 1 d .
C13 C 0.0860(6) 0.7393(4) 0.3760(2) 0.0892(13) Uani 1 1 d .
H13 H 0.0915 0.6934 0.3440 0.107 Uiso 1 1 calc R
C14 C -0.0530(7) 0.7331(4) 0.4204(3) 0.1104(18) Uani 1 1 d .
H14 H -0.1399 0.6823 0.4182 0.132 Uiso 1 1 calc R
C15 C -0.0650(9) 0.8001(5) 0.4672(3) 0.1056(17) Uani 1 1 d .
H15 H -0.1602 0.7958 0.4965 0.127 Uiso 1 1 calc R
C16 C 0.0637(9) 0.8729(4) 0.4707(2) 0.1005(17) Uani 1 1 d .
H16 H 0.0574 0.9185 0.5028 0.121 Uiso 1 1 calc R
C17 C 0.2028(6) 0.8801(3) 0.42740(16) 0.0780(11) Uani 1 1 d .
H17 H 0.2897 0.9308 0.4306 0.094 Uiso 1 1 calc R
C18 C 0.2445(5) 0.9909(2) 0.29141(12) 0.0441(7) Uani 1 1 d .
C19 C 0.0577(5) 0.9755(3) 0.27790(15) 0.0547(9) Uani 1 1 d .
H19 H 0.0158 0.9123 0.2688 0.066 Uiso 1 1 calc R
C20 C -0.0668(6) 1.0527(3) 0.27777(16) 0.0647(10) Uani 1 1 d .
H20 H -0.1918 1.0414 0.2683 0.078 Uiso 1 1 calc R
C21 C -0.0071(6) 1.1465(3) 0.29153(17) 0.0660(11) Uani 1 1 d .
H21 H -0.0914 1.1986 0.2918 0.079 Uiso 1 1 calc R
C22 C 0.1764(6) 1.1624(3) 0.30480(17) 0.0675(12) Uani 1 1 d .
H22 H 0.2178 1.2256 0.3141 0.081 Uiso 1 1 calc R
C23 C 0.3010(5) 1.0849(3) 0.30441(14) 0.0560(9) Uani 1 1 d .
H23 H 0.4262 1.0968 0.3132 0.067 Uiso 1 1 calc R
N1 N 0.4128(5) 0.7291(2) 0.29964(14) 0.0646(9) Uani 1 1 d .
N2 N 0.4773(5) 0.6650(3) 0.33287(16) 0.0798(11) Uani 1 1 d .
N3 N 0.5350(8) 0.6002(3) 0.3585(2) 0.146(2) Uani 1 1 d .
O1 O 0.6145(3) 0.8817(2) 0.20937(11) 0.0784(8) Uani 1 1 d .
O2 O 0.3140(3) 0.87611(16) 0.18405(10) 0.0583(6) Uani 1 1 d .

loop_
_atom_site_aniso_label
_atom_site_aniso_U_11
_atom_site_aniso_U_22
_atom_site_aniso_U_33
_atom_site_aniso_U_23
_atom_site_aniso_U_13
_atom_site_aniso_U_12
Br1 0.0778(3) 0.1006(3) 0.0840(3) 0.0215(3) -0.0110(3) -0.0028(3)
C1 0.063(2) 0.121(4) 0.056(2) -0.021(3) 0.011(2) 0.009(3)
C2 0.054(2) 0.120(4) 0.077(3) -0.006(3) 0.012(2) 0.007(3)
C3 0.065(2) 0.056(2) 0.057(2) 0.0064(19) 0.0082(18) -0.011(2)
C4 0.076(3) 0.067(3) 0.043(2) 0.0044(18) 0.008(2) 0.000(2)
C5 0.062(2) 0.061(2) 0.054(2) -0.0024(17) 0.019(2) 0.001(2)
C6 0.051(2) 0.060(2) 0.053(2) -0.0080(16) 0.0079(18) -0.0060(17)
C7 0.061(2) 0.090(3) 0.060(2) -0.018(2) 0.010(2) 0.005(2)
C8 0.051(2) 0.044(2) 0.064(2) 0.0026(17) -0.0011(19) 0.0023(18)
C9 0.0505(18) 0.049(2) 0.0472(19) -0.0029(18) -0.0059(15) -0.0018(19)
C10 0.059(2) 0.062(3) 0.073(2) -0.008(2) -0.0162(18) 0.001(2)
C11 0.060(2) 0.051(2) 0.053(2) -0.0043(18) -0.0105(18) 0.0050(19)
C12 0.068(2) 0.054(2) 0.048(2) 0.0073(17) -0.007(2) 0.005(2)
C13 0.082(3) 0.116(4) 0.070(3) -0.010(3) 0.000(3) -0.027(3)
C14 0.094(4) 0.138(5) 0.099(4) -0.001(4) 0.013(3) -0.033(4)
C15 0.119(5) 0.114(5) 0.084(4) 0.023(3) 0.032(3) 0.019(4)
C16 0.160(5) 0.076(4) 0.066(3) 0.008(3) 0.026(3) 0.015(4)
C17 0.119(3) 0.059(2) 0.056(2) 0.002(2) 0.016(2) -0.002(2)
C18 0.049(2) 0.046(2) 0.0376(16) -0.0025(14) 0.0040(18) -0.0030(18)
C19 0.053(2) 0.056(2) 0.056(2) -0.0044(18) 0.0013(18) -0.005(2)
C20 0.052(2) 0.083(3) 0.059(2) 0.002(2) 0.0033(18) 0.005(2)
C21 0.076(3) 0.059(3) 0.063(2) 0.001(2) 0.008(2) 0.019(2)
C22 0.086(3) 0.045(2) 0.071(3) -0.0023(19) 0.001(2) -0.005(2)
C23 0.059(2) 0.053(2) 0.0565(19) -0.0010(19) -0.0036(16) -0.010(2)
N1 0.086(2) 0.0485(19) 0.059(2) 0.0004(17) -0.0072(18) 0.0147(18)
N2 0.111(3) 0.057(2) 0.071(2) -0.009(2) -0.023(2) 0.009(2)
N3 0.254(6) 0.071(3) 0.112(3) -0.010(3) -0.065(4) 0.055(4)
O1 0.0469(15) 0.110(2) 0.0785(18) -0.0027(16) 0.0066(13) 0.0047(15)
O2 0.0475(13) 0.0759(17) 0.0516(13) -0.0100(12) 0.0049(11) -0.0083(11)

loop_
_atom_type_symbol
_atom_type_description
_atom_type_scat_dispersion_real
_atom_type_scat_dispersion_imag
_atom_type_scat_source
C C 0.0033 0.0016 'International Tables Vol C Tables 4.2.6.8 and 6.1.1.4'
H H 0.0000 0.0000 'International Tables Vol C Tables 4.2.6.8 and 6.1.1.4'
N N 0.0061 0.0033 'International Tables Vol C Tables 4.2.6.8 and 6.1.1.4'
O O 0.0106 0.0060 'International Tables Vol C Tables 4.2.6.8 and 6.1.1.4'
Br Br -0.2901 2.4595 'International Tables Vol C Tables 4.2.6.8 and 6.1.1.4'

loop_
_geom_angle_atom_site_label_1
_geom_angle_atom_site_label_2
_geom_angle_atom_site_label_3
_geom_angle
C2 C1 C6 120.5(3)
C2 C1 H1 119.8
C6 C1 H1 119.8
C3 C2 C1 120.5(3)
C3 C2 H2 119.8
C1 C2 H2 119.8
C4 C3 C2 119.9(3)
C4 C3 Br1 119.4(3)
C2 C3 Br1 120.8(3)
C3 C4 C5 120.1(3)
C3 C4 H4 119.9
C5 C4 H4 119.9
C4 C5 C6 121.1(3)
C4 C5 H5 119.5
C6 C5 H5 119.5
C5 C6 C1 118.0(3)
C5 C6 C7 117.9(3)
C1 C6 C7 124.1(3)
O2 C7 C6 110.6(3)
O2 C7 H7A 109.5
C6 C7 H7A 109.5
O2 C7 H7B 109.5
C6 C7 H7B 109.5
H7A C7 H7B 108.1
O1 C8 O2 123.0(3)
O1 C8 C9 125.2(3)
O2 C8 C9 111.7(3)
C18 C9 C10 121.9(3)
C18 C9 C8 114.6(3)
C10 C9 C8 114.4(3)
C18 C9 C11 120.2(3)
C10 C9 C11 58.7(2)
C8 C9 C11 115.9(3)
C11 C10 C9 61.9(2)
C11 C10 H10A 117.6
C9 C10 H10A 117.6
C11 C10 H10B 117.6
C9 C10 H10B 117.6
H10A C10 H10B 114.7
N1 C11 C10 116.0(3)
N1 C11 C12 115.0(3)
C10 C11 C12 122.0(3)
N1 C11 C9 110.9(3)
C10 C11 C9 59.4(2)
C12 C11 C9 121.8(3)
C17 C12 C13 117.9(4)
C17 C12 C11 121.4(4)
C13 C12 C11 120.7(3)
C12 C13 C14 119.8(4)
C12 C13 H13 120.1
C14 C13 H13 120.1
C15 C14 C13 121.1(5)
C15 C14 H14 119.4
C13 C14 H14 119.4
C16 C15 C14 119.1(5)
C16 C15 H15 120.4
C14 C15 H15 120.4
C15 C16 C17 120.7(5)
C15 C16 H16 119.7
C17 C16 H16 119.7
C16 C17 C12 121.3(4)
C16 C17 H17 119.4
C12 C17 H17 119.4
C23 C18 C19 118.0(3)
C23 C18 C9 120.3(3)
C19 C18 C9 121.6(3)
C20 C19 C18 120.7(3)
C20 C19 H19 119.6
C18 C19 H19 119.6
C19 C20 C21 120.3(4)
C19 C20 H20 119.9
C21 C20 H20 119.9
C22 C21 C20 119.5(4)
C22 C21 H21 120.3
C20 C21 H21 120.3
C21 C22 C23 120.1(3)
C21 C22 H22 120.0
C23 C22 H22 120.0
C18 C23 C22 121.5(3)
C18 C23 H23 119.2
C22 C23 H23 119.2
N2 N1 C11 114.3(3)
N3 N2 N1 173.2(4)
C8 O2 C7 115.6(3)

loop_
_geom_bond_atom_site_label_1
_geom_bond_atom_site_label_2
_geom_bond_distance
Br1 C3 1.890(4)
C1 C2 1.363(5)
C1 C6 1.382(5)
C1 H1 0.9300
C2 C3 1.363(5)
C2 H2 0.9300
C3 C4 1.354(5)
C4 C5 1.367(5)
C4 H4 0.9300
C5 C6 1.373(5)
C5 H5 0.9300
C6 C7 1.488(5)
C7 O2 1.435(4)
C7 H7A 0.9700
C7 H7B 0.9700
C8 O1 1.198(4)
C8 O2 1.328(4)
C8 C9 1.496(4)
C9 C18 1.492(5)
C9 C10 1.492(4)
C9 C11 1.529(5)
C10 C11 1.480(5)
C10 H10A 0.9700
C10 H10B 0.9700
C11 N1 1.470(4)
C11 C12 1.490(5)
C12 C17 1.377(5)
C12 C13 1.380(5)
C13 C14 1.382(6)
C13 H13 0.9300
C14 C15 1.361(7)
C14 H14 0.9300
C15 C16 1.354(7)
C15 H15 0.9300
C16 C17 1.367(6)
C16 H16 0.9300
C17 H17 0.9300
C18 C23 1.369(4)
C18 C19 1.384(5)
C19 C20 1.376(5)
C19 H19 0.9300
C20 C21 1.377(5)
C20 H20 0.9300
C21 C22 1.361(5)
C21 H21 0.9300
C22 C23 1.380(5)
C22 H22 0.9300
C23 H23 0.9300
N1 N2 1.218(4)
N2 N3 1.118(4)

loop_
_geom_torsion_atom_site_label_1
_geom_torsion_atom_site_label_2
_geom_torsion_atom_site_label_3
_geom_torsion_atom_site_label_4
_geom_torsion
C6 C1 C2 C3 -0.6(7)
C1 C2 C3 C4 0.0(7)
C1 C2 C3 Br1 178.8(4)
C2 C3 C4 C5 0.4(6)
Br1 C3 C4 C5 -178.5(3)
C3 C4 C5 C6 -0.1(5)
C4 C5 C6 C1 -0.5(5)
C4 C5 C6 C7 -180.0(3)
C2 C1 C6 C5 0.9(7)
C2 C1 C6 C7 -179.7(4)
C5 C6 C7 O2 -175.9(3)
C1 C6 C7 O2 4.7(6)
O1 C8 C9 C18 128.5(4)
O2 C8 C9 C18 -50.0(4)
O1 C8 C9 C10 -19.3(5)
O2 C8 C9 C10 162.2(3)
O1 C8 C9 C11 -84.8(4)
O2 C8 C9 C11 96.8(3)
C18 C9 C10 C11 108.3(3)
C8 C9 C10 C11 -106.5(3)
C9 C10 C11 N1 100.0(3)
C9 C10 C11 C12 -110.6(4)
C18 C9 C11 N1 140.2(3)
C10 C9 C11 N1 -108.7(3)
C8 C9 C11 N1 -4.7(4)
C18 C9 C11 C10 -111.2(3)
C8 C9 C11 C10 104.0(3)
C18 C9 C11 C12 -0.2(4)
C10 C9 C11 C12 111.0(4)
C8 C9 C11 C12 -145.0(3)
N1 C11 C12 C17 156.8(3)
C10 C11 C12 C17 7.1(5)
C9 C11 C12 C17 -64.3(4)
N1 C11 C12 C13 -22.7(5)
C10 C11 C12 C13 -172.4(3)
C9 C11 C12 C13 116.1(4)
C17 C12 C13 C14 0.0(6)
C11 C12 C13 C14 179.5(4)
C12 C13 C14 C15 0.6(8)
C13 C14 C15 C16 -1.0(8)
C14 C15 C16 C17 0.7(8)
C15 C16 C17 C12 -0.1(7)
C13 C12 C17 C16 -0.3(6)
C11 C12 C17 C16 -179.8(4)
C10 C9 C18 C23 50.1(4)
C8 C9 C18 C23 -95.0(3)
C11 C9 C18 C23 119.8(3)
C10 C9 C18 C19 -133.9(3)
C8 C9 C18 C19 81.1(4)
C11 C9 C18 C19 -64.2(4)
C23 C18 C19 C20 -0.1(5)
C9 C18 C19 C20 -176.3(3)
C18 C19 C20 C21 -0.4(5)
C19 C20 C21 C22 0.5(6)
C20 C21 C22 C23 0.0(6)
C19 C18 C23 C22 0.7(5)
C9 C18 C23 C22 176.8(3)
C21 C22 C23 C18 -0.6(6)
C10 C11 N1 N2 86.3(4)
C12 C11 N1 N2 -65.2(4)
C9 C11 N1 N2 151.6(3)
C11 N1 N2 N3 172(4)
O1 C8 O2 C7 -1.1(5)
C9 C8 O2 C7 177.5(3)
C6 C7 O2 C8 -165.0(3)
